data_7201779
loop_
_publ_author_name
'Coronado, Eugenio'
'Gim\'enez-Saiz, Carlos'
'G\'omez-Garc\'ia, Carlos J.'
'Romero, Francisco M.'
'Taraz\'on, Ana'

_publ_section_title
;
 Layered ferromagnets hosting tetraalkylammonium-substituted nitronyl
 nitroxide free radicals
;
_journal_issue 8
_journal_name_full 'Journal of Materials Chemistry'
_journal_page_first 929
_journal_paper_doi 10.1039/b715739h
_journal_volume 18
_journal_year 2008
_chemical_formula_moiety '(C6 O12 Cr Mn 1-), (C20 H41 N3 O2 1+)'
_chemical_formula_sum 'C26 H41 Cr Mn N3 O14'
_chemical_formula_weight 726.56
_chemical_name_systematic
;
?
;
_space_group_IT_number 173
_symmetry_cell_setting trigonal
_symmetry_space_group_name_Hall 'P 6c'
_symmetry_space_group_name_H-M 'P 63'
_atom_sites_solution_hydrogens geom
_atom_sites_solution_primary direct
_atom_sites_solution_secondary difmap
_audit_creation_method SHELXL-97
_cell_angle_alpha 90.00
_cell_angle_beta 90.00
_cell_angle_gamma 120.00
_cell_formula_units_Z 2
_cell_length_a 9.410(2)
_cell_length_b 9.410(2)
_cell_length_c 17.809(4)
_cell_measurement_temperature 293(2)
_cell_volume 1365.7(5)
_computing_cell_refinement 'HKL Scalepack (Otwinowski & Minor 1997)'
_computing_data_collection 'Collect (Nonius BV, 1997-2000)'
_computing_data_reduction
;
HKL Denzo and Scalepack (Otwinowski & Minor 1997)
;
_computing_molecular_graphics 'Ortep-3 for Windows (Farrugia, 1997)'
_computing_publication_material 'WinGX publication routines (Farrugia, 1999)'
_computing_structure_refinement 'SHELXL-97 (Sheldrick, 1997)'
_computing_structure_solution 'SIR97 (Altomare et al., 1997)'
_diffrn_ambient_temperature 293(2)
_diffrn_detector_area_resol_mean 9
_diffrn_measured_fraction_theta_full 0.997
_diffrn_measured_fraction_theta_max 0.997
_diffrn_measurement_device_type KappaCCD
_diffrn_measurement_method CCD
_diffrn_radiation_monochromator 'horizonally mounted graphite crystal'
_diffrn_radiation_source 'fine-focus sealed tube'
_diffrn_radiation_type MoK\a
_diffrn_radiation_wavelength 0.71073
_diffrn_reflns_av_R_equivalents 0.1060
_diffrn_reflns_av_sigmaI/netI 0.0997
_diffrn_reflns_limit_h_max 11
_diffrn_reflns_limit_h_min -13
_diffrn_reflns_limit_k_max 13
_diffrn_reflns_limit_k_min -10
_diffrn_reflns_limit_l_max 20
_diffrn_reflns_limit_l_min -25
_diffrn_reflns_number 11318
_diffrn_reflns_theta_full 30.51
_diffrn_reflns_theta_max 30.51
_diffrn_reflns_theta_min 2.29
_exptl_absorpt_coefficient_mu 0.943
_exptl_absorpt_correction_T_max 0.9034
_exptl_absorpt_correction_T_min 0.8053
_exptl_absorpt_correction_type multi-scan
_exptl_absorpt_process_details 'SADABS (Sheldrick, 1996)'
_exptl_crystal_colour red
_exptl_crystal_density_diffrn 1.767
_exptl_crystal_density_method 'not measured'
_exptl_crystal_description prism
_exptl_crystal_F_000 758
_exptl_crystal_size_max 0.24
_exptl_crystal_size_mid 0.17
_exptl_crystal_size_min 0.11
_refine_diff_density_max 0.591
_refine_diff_density_min -0.995
_refine_diff_density_rms 0.121
_refine_ls_abs_structure_details 'Flack H D (1983), Acta Cryst. A39, 876-881'
_refine_ls_abs_structure_Flack 0.42(10)
_refine_ls_extinction_method none
_refine_ls_goodness_of_fit_ref 1.051
_refine_ls_hydrogen_treatment noref
_refine_ls_matrix_type full
_refine_ls_number_parameters 79
_refine_ls_number_reflns 2660
_refine_ls_number_restraints 32
_refine_ls_restrained_S_all 1.083
_refine_ls_R_factor_all 0.2000
_refine_ls_R_factor_gt 0.0967
_refine_ls_shift/su_max 0.000
_refine_ls_shift/su_mean 0.000
_refine_ls_structure_factor_coef Fsqd
_refine_ls_weighting_details 'calc w=1/[\s^2^(Fo^2^)+(0.1447P)^2^+0.0000P] where P=(Fo^2^+2Fc^2^)/3'
_refine_ls_weighting_scheme calc
_refine_ls_wR_factor_gt 0.2294
_refine_ls_wR_factor_ref 0.2790
_reflns_number_gt 1231
_reflns_number_total 2660
_reflns_threshold_expression >2sigma(I)
_cod_data_source_file b715739h.txt
_cod_data_source_block RadMnCr
_cod_database_code 7201779

loop_
_symmetry_equiv_pos_as_xyz
'x, y, z'
'-x, -y, z+1/2'
'-y, x-y, z'
'-x+y, -x, z'
'x-y, x, z+1/2'
'y, -x+y, z+1/2'

loop_
_atom_site_label
_atom_site_type_symbol
_atom_site_fract_x
_atom_site_fract_y
_atom_site_fract_z
_atom_site_U_iso_or_equiv
_atom_site_adp_type
_atom_site_occupancy
_atom_site_symmetry_multiplicity
_atom_site_calc_flag
_atom_site_refinement_flags
_atom_site_disorder_assembly
_atom_site_disorder_group
Mn1 Mn 0.3333 0.6667 0.9106(2) 0.0559(5) Uani 1 3 d S . .
Cr1 Cr 0.0000 0.0000 0.91178(16) 0.0501(5) Uani 1 3 d S . .
O1 O 0.3124(7) 0.4639(7) 0.9753(3) 0.0600(15) Uani 1 1 d . . .
O2 O 0.0177(6) 0.1889(7) 0.8504(3) 0.0603(16) Uani 1 1 d . . .
O3 O 0.1605(7) 0.4658(7) 0.8481(4) 0.0666(17) Uani 1 1 d . . .
O4 O 0.1780(6) 0.1931(7) 0.9743(3) 0.0606(16) Uani 1 1 d . . .
C1 C 0.2120(9) 0.3264(10) 0.9488(5) 0.050(2) Uani 1 1 d . . .
C2 C 0.1251(9) 0.3299(8) 0.8754(5) 0.045(2) Uani 1 1 d . . .
N1 N 0.6667 0.3333 0.7184(13) 0.179(11) Uiso 1 3 d SD . .
C1X C 0.678(2) 0.3373(14) 0.8033(13) 0.27(3) Uiso 0.33 1 d PDU A -1
H1X1 H 0.6772 0.2357 0.8140 0.329 Uiso 0.33 1 calc PR A -1
H1X2 H 0.7911 0.4227 0.8115 0.329 Uiso 0.33 1 calc PR A -1
C2X C 0.600(2) 0.3540(14) 0.8668(13) 0.155(16) Uiso 0.33 1 d PRDU A -1
H2X1 H 0.5012 0.2495 0.8752 0.186 Uiso 0.33 1 calc PR A -1
H2X2 H 0.5659 0.4330 0.8548 0.186 Uiso 0.33 1 calc PR A -1
C3X C 0.695(2) 0.4069(14) 0.9411(13) 0.125(15) Uiso 0.33 1 d PRDU A -1
H3X1 H 0.7913 0.5094 0.9271 0.150 Uiso 0.33 1 calc PR A -1
H3X2 H 0.6286 0.4393 0.9703 0.150 Uiso 0.33 1 calc PR A -1
C4X C 0.762(2) 0.3437(14) 1.0013(13) 0.19(2) Uiso 0.33 1 d PRDU A -1
H4X1 H 0.8153 0.4263 1.0392 0.290 Uiso 0.33 1 calc PR A -1
H4X2 H 0.8399 0.3182 0.9794 0.290 Uiso 0.33 1 calc PR A -1
H4X3 H 0.6738 0.2467 1.0235 0.290 Uiso 0.33 1 calc PR A -1
C1A C 0.617(2) 0.1633(14) 0.6892(13) 0.28(2) Uiso 0.33 1 d PRDU A -2
H1A1 H 0.6503 0.1751 0.6369 0.341 Uiso 0.33 1 calc PR A -2
H1A2 H 0.4984 0.0994 0.6901 0.341 Uiso 0.33 1 calc PR A -2
C2A C 0.681(2) 0.0612(14) 0.7273(13) 0.25(2) Uiso 0.33 1 d PRDU A -2
H2A1 H 0.7991 0.1117 0.7233 0.305 Uiso 0.33 1 calc PR A -2
H2A2 H 0.6486 0.0405 0.7797 0.305 Uiso 0.33 1 calc PR A -2
C3A C 0.593(2) -0.0921(14) 0.6805(13) 0.27(3) Uiso 0.33 1 d PRDU A -2
H3A1 H 0.5045 -0.1778 0.7095 0.320 Uiso 0.33 1 calc PR A -2
H3A2 H 0.5457 -0.0703 0.6367 0.320 Uiso 0.33 1 calc PR A -2
C4A C 0.708(2) -0.1492(14) 0.6560(13) 0.26(3) Uiso 0.33 1 d PRDU A -2
H4A1 H 0.6500 -0.2469 0.6263 0.384 Uiso 0.33 1 calc PR A -2
H4A2 H 0.7540 -0.1724 0.6994 0.384 Uiso 0.33 1 calc PR A -2
H4A3 H 0.7953 -0.0650 0.6266 0.384 Uiso 0.33 1 calc PR A -2
C1B C 0.703(2) 0.2077(14) 0.6862(13) 0.31(2) Uiso 0.33 1 d PRDU A -3
H1B1 H 0.8216 0.2557 0.6859 0.367 Uiso 0.33 1 calc PR A -3
H1B2 H 0.6680 0.1911 0.6342 0.367 Uiso 0.33 1 calc PR A -3
C2B C 0.628(2) 0.0326(14) 0.7238(13) 0.28(2) Uiso 0.33 1 d PRDU A -3
H2B1 H 0.6616 0.0389 0.7758 0.333 Uiso 0.33 1 calc PR A -3
H2B2 H 0.5095 -0.0293 0.7202 0.333 Uiso 0.33 1 calc PR A -3
C3B C 0.709(2) -0.0363(14) 0.6730(13) 0.28(2) Uiso 0.33 1 d PRDU A -3
H3B1 H 0.7878 0.0503 0.6405 0.334 Uiso 0.33 1 calc PR A -3
H3B2 H 0.7692 -0.0742 0.7036 0.334 Uiso 0.33 1 calc PR A -3
C4B C 0.587(2) -0.1747(14) 0.6260(13) 0.29(3) Uiso 0.33 1 d PRDU A -3
H4B1 H 0.6431 -0.2146 0.5949 0.431 Uiso 0.33 1 calc PR A -3
H4B2 H 0.5295 -0.1371 0.5949 0.431 Uiso 0.33 1 calc PR A -3
H4B3 H 0.5109 -0.2615 0.6580 0.431 Uiso 0.33 1 calc PR A -3

loop_
_atom_site_aniso_label
_atom_site_aniso_U_11
_atom_site_aniso_U_22
_atom_site_aniso_U_33
_atom_site_aniso_U_23
_atom_site_aniso_U_13
_atom_site_aniso_U_12
Mn1 0.0418(6) 0.0418(6) 0.0840(12) 0.000 0.000 0.0209(3)
Cr1 0.0361(6) 0.0361(6) 0.0781(12) 0.000 0.000 0.0180(3)
O1 0.051(3) 0.053(3) 0.074(4) -0.001(3) -0.015(3) 0.024(3)
O2 0.059(3) 0.056(3) 0.076(4) -0.009(3) -0.020(3) 0.037(3)
O3 0.051(3) 0.060(4) 0.090(5) 0.003(3) -0.015(3) 0.028(3)
O4 0.058(3) 0.062(4) 0.069(4) 0.010(3) -0.012(3) 0.035(3)
C1 0.033(3) 0.051(5) 0.072(7) -0.002(4) -0.006(4) 0.026(3)
C2 0.043(4) 0.041(4) 0.057(6) 0.000(3) -0.004(3) 0.026(3)

loop_
_atom_type_symbol
_atom_type_description
_atom_type_scat_dispersion_real
_atom_type_scat_dispersion_imag
_atom_type_scat_source
C C 0.0033 0.0016 'International Tables Vol C Tables 4.2.6.8 and 6.1.1.4'
H H 0.0000 0.0000 'International Tables Vol C Tables 4.2.6.8 and 6.1.1.4'
N N 0.0061 0.0033 'International Tables Vol C Tables 4.2.6.8 and 6.1.1.4'
O O 0.0106 0.0060 'International Tables Vol C Tables 4.2.6.8 and 6.1.1.4'
Cr Cr 0.3209 0.6236 'International Tables Vol C Tables 4.2.6.8 and 6.1.1.4'
Mn Mn 0.3368 0.7283 'International Tables Vol C Tables 4.2.6.8 and 6.1.1.4'

loop_
_geom_angle_atom_site_label_1
_geom_angle_atom_site_label_2
_geom_angle_atom_site_label_3
_geom_angle
_geom_angle_site_symmetry_1
_geom_angle_site_symmetry_3
_geom_angle_publ_flag
O3 Mn1 O3 94.3(3) 4_565 . ?
O3 Mn1 O3 94.3(3) 4_565 3_665 ?
O3 Mn1 O3 94.3(3) . 3_665 ?
O3 Mn1 O1 78.4(2) 4_565 4_565 ?
O3 Mn1 O1 94.20(19) . 4_565 ?
O3 Mn1 O1 169.18(19) 3_665 4_565 ?
O3 Mn1 O1 94.20(19) 4_565 3_665 ?
O3 Mn1 O1 169.18(19) . 3_665 ?
O3 Mn1 O1 78.4(2) 3_665 3_665 ?
O1 Mn1 O1 94.0(2) 4_565 3_665 ?
O3 Mn1 O1 169.18(19) 4_565 . ?
O3 Mn1 O1 78.4(2) . . ?
O3 Mn1 O1 94.20(19) 3_665 . ?
O1 Mn1 O1 94.0(2) 4_565 . ?
O1 Mn1 O1 94.0(2) 3_665 . ?
O2 Cr1 O2 93.5(3) 3 4 ?
O2 Cr1 O2 93.5(3) 3 . ?
O2 Cr1 O2 93.5(3) 4 . ?
O2 Cr1 O4 172.5(2) 3 . ?
O2 Cr1 O4 92.0(2) 4 . ?
O2 Cr1 O4 81.1(2) . . ?
O2 Cr1 O4 92.0(2) 3 4 ?
O2 Cr1 O4 81.1(2) 4 4 ?
O2 Cr1 O4 172.5(2) . 4 ?
O4 Cr1 O4 93.9(2) . 4 ?
O2 Cr1 O4 81.1(2) 3 3 ?
O2 Cr1 O4 172.5(2) 4 3 ?
O2 Cr1 O4 92.0(2) . 3 ?
O4 Cr1 O4 93.9(2) . 3 ?
O4 Cr1 O4 93.9(2) 4 3 ?
C1 O1 Mn1 113.7(5) . . ?
C2 O2 Cr1 113.5(5) . . ?
C2 O3 Mn1 114.0(5) . . ?
C1 O4 Cr1 112.5(5) . . ?
O4 C1 O1 126.7(8) . . ?
O4 C1 C2 117.8(6) . . ?
O1 C1 C2 115.4(7) . . ?
O3 C2 O2 126.5(8) . . ?
O3 C2 C1 118.5(6) . . ?
O2 C2 C1 115.0(6) . . ?
C1B N1 C1B 106.3(5) . 3_655 ?
C1B N1 C1B 106.3(5) . 4_665 ?
C1B N1 C1B 106.3(5) 3_655 4_665 ?
C1B N1 C1X 111.1(7) . . ?
C1B N1 C1X 110.3(6) 3_655 . ?
C1B N1 C1X 116.1(8) 4_665 . ?
C1B N1 C1X 110.3(6) . 4_665 ?
C1B N1 C1X 116.1(8) 3_655 4_665 ?
C1B N1 C1X 111.1(7) 4_665 4_665 ?
C1B N1 C1X 116.1(8) . 3_655 ?
C1B N1 C1X 111.1(7) 3_655 3_655 ?
C1B N1 C1X 110.3(6) 4_665 3_655 ?
C1X N1 C1A 110.4(7) . . ?
C1X N1 C1A 106.7(7) 4_665 . ?
C1X N1 C1A 113.0(7) 3_655 . ?
C1X N1 C1A 106.7(7) . 3_655 ?
C1X N1 C1A 113.0(7) 4_665 3_655 ?
C1X N1 C1A 110.4(7) 3_655 3_655 ?
C1A N1 C1A 108.9(4) . 3_655 ?
C1X N1 C1A 113.0(7) . 4_665 ?
C1X N1 C1A 110.4(7) 4_665 4_665 ?
C1X N1 C1A 106.7(7) 3_655 4_665 ?
C1A N1 C1A 108.9(4) . 4_665 ?
C1A N1 C1A 108.9(4) 3_655 4_665 ?
C2X C1X N1 140.7(6) . . ?
C2X C1X H1X1 101.9 . . ?
N1 C1X H1X1 101.9 . . ?
C2X C1X H1X2 101.9 . . ?
N1 C1X H1X2 101.9 . . ?
H1X1 C1X H1X2 104.7 . . ?
C1X C2X C3X 118.7 . . ?
C1X C2X H2X1 107.6 . . ?
C3X C2X H2X1 107.6 . . ?
C1X C2X H2X2 107.6 . . ?
C3X C2X H2X2 107.6 . . ?
H2X1 C2X H2X2 107.1 . . ?
C4X C3X C2X 140.8 . . ?
C4X C3X H3X1 101.8 . . ?
C2X C3X H3X1 101.8 . . ?
C4X C3X H3X2 101.8 . . ?
C2X C3X H3X2 101.8 . . ?
H3X1 C3X H3X2 104.7 . . ?
C3X C4X H4X1 109.5 . . ?
C3X C4X H4X2 109.5 . . ?
H4X1 C4X H4X2 109.5 . . ?
C3X C4X H4X3 109.5 . . ?
H4X1 C4X H4X3 109.5 . . ?
H4X2 C4X H4X3 109.5 . . ?
N1 C1A C2A 120.2(5) . . ?
N1 C1A H1A1 107.3 . . ?
C2A C1A H1A1 107.3 . . ?
N1 C1A H1A2 107.3 . . ?
C2A C1A H1A2 107.3 . . ?
H1A1 C1A H1A2 106.9 . . ?
C3A C2A C1A 99.0 . . ?
C3A C2A H2A1 112.0 . . ?
C1A C2A H2A1 112.0 . . ?
C3A C2A H2A2 112.0 . . ?
C1A C2A H2A2 112.0 . . ?
H2A1 C2A H2A2 109.6 . . ?
C4A C3A C2A 110.9 . . ?
C4A C3A H3A1 109.5 . . ?
C2A C3A H3A1 109.5 . . ?
C4A C3A H3A2 109.5 . . ?
C2A C3A H3A2 109.5 . . ?
H3A1 C3A H3A2 108.0 . . ?
C3A C4A H4A1 109.5 . . ?
C3A C4A H4A2 109.5 . . ?
H4A1 C4A H4A2 109.5 . . ?
C3A C4A H4A3 109.5 . . ?
H4A1 C4A H4A3 109.5 . . ?
H4A2 C4A H4A3 109.5 . . ?
N1 C1B C2B 120.0(5) . . ?
N1 C1B H1B1 107.3 . . ?
C2B C1B H1B1 107.3 . . ?
N1 C1B H1B2 107.3 . . ?
C2B C1B H1B2 107.3 . . ?
H1B1 C1B H1B2 106.9 . . ?
C3B C2B C1B 97.7 . . ?
C3B C2B H2B1 112.2 . . ?
C1B C2B H2B1 112.2 . . ?
C3B C2B H2B2 112.2 . . ?
C1B C2B H2B2 112.2 . . ?
H2B1 C2B H2B2 109.8 . . ?
C4B C3B C2B 112.0 . . ?
C4B C3B H3B1 109.2 . . ?
C2B C3B H3B1 109.2 . . ?
C4B C3B H3B2 109.2 . . ?
C2B C3B H3B2 109.2 . . ?
H3B1 C3B H3B2 107.9 . . ?
C3B C4B H4B1 109.5 . . ?
C3B C4B H4B2 109.5 . . ?
H4B1 C4B H4B2 109.5 . . ?
C3B C4B H4B3 109.5 . . ?
H4B1 C4B H4B3 109.5 . . ?
H4B2 C4B H4B3 109.5 . . ?

loop_
_geom_bond_atom_site_label_1
_geom_bond_atom_site_label_2
_geom_bond_distance
_geom_bond_site_symmetry_2
_geom_bond_publ_flag
Mn1 O3 2.094(6) 4_565 ?
Mn1 O3 2.094(6) . ?
Mn1 O3 2.094(6) 3_665 ?
Mn1 O1 2.152(6) 4_565 ?
Mn1 O1 2.152(6) 3_665 ?
Mn1 O1 2.152(6) . ?
Cr1 O2 2.022(6) 3 ?
Cr1 O2 2.022(6) 4 ?
Cr1 O2 2.022(6) . ?
Cr1 O4 2.075(6) . ?
Cr1 O4 2.075(6) 4 ?
Cr1 O4 2.075(6) 3 ?
O1 C1 1.252(9) . ?
O2 C2 1.280(9) . ?
O3 C2 1.248(8) . ?
O4 C1 1.217(9) . ?
C1 C2 1.551(9) . ?
N1 C1B 1.501(8) . ?
N1 C1B 1.501(8) 3_655 ?
N1 C1B 1.501(8) 4_665 ?
N1 C1X 1.515(10) . ?
N1 C1X 1.515(10) 4_665 ?
N1 C1X 1.515(10) 3_655 ?
N1 C1A 1.518(8) . ?
N1 C1A 1.518(8) 3_655 ?
N1 C1A 1.518(8) 4_665 ?
C1X C2X 1.3995 . ?
C1X H1X1 0.9700 . ?
C1X H1X2 0.9700 . ?
C2X C3X 1.5324 . ?
C2X H2X1 0.9700 . ?
C2X H2X2 0.9700 . ?
C3X C4X 1.5096 . ?
C3X H3X1 0.9700 . ?
C3X H3X2 0.9700 . ?
C4X H4X1 0.9600 . ?
C4X H4X2 0.9600 . ?
C4X H4X3 0.9600 . ?
C1A C2A 1.5216 . ?
C1A H1A1 0.9700 . ?
C1A H1A2 0.9700 . ?
C2A C3A 1.5052 . ?
C2A H2A1 0.9700 . ?
C2A H2A2 0.9700 . ?
C3A C4A 1.4974 . ?
C3A H3A1 0.9700 . ?
C3A H3A2 0.9700 . ?
C4A H4A1 0.9600 . ?
C4A H4A2 0.9600 . ?
C4A H4A3 0.9600 . ?
C1B C2B 1.5812 . ?
C1B H1B1 0.9700 . ?
C1B H1B2 0.9700 . ?
C2B C3B 1.5224 . ?
C2B H2B1 0.9700 . ?
C2B H2B2 0.9700 . ?
C3B C4B 1.4899 . ?
C3B H3B1 0.9700 . ?
C3B H3B2 0.9700 . ?
C4B H4B1 0.9600 . ?
C4B H4B2 0.9600 . ?
C4B H4B3 0.9600 . ?
